data_1528149
loop_
_publ_author_name
'Tsai, K.R.'
'Harris, P.M.'
'Lassettre, E.N.'

_publ_section_title
;
 The crystal structure of tricesium monoxide
;
_journal_name_full 'Journal of Physical Chemistry'
_journal_page_first 345
_journal_page_last 347
_journal_volume 60
_journal_year 1956
_chemical_formula_sum 'Cs3 O'
_space_group_IT_number 193
_symmetry_space_group_name_Hall '-P 6c 2'
_symmetry_space_group_name_H-M 'P 63/m c m'
_cell_angle_alpha 90
_cell_angle_beta 90
_cell_angle_gamma 120
_cell_formula_units_Z 2
_cell_length_a 8.78
_cell_length_b 8.78
_cell_length_c 7.52
_cell_volume 502.039
_citation_journal_id_ASTM JPCHAX
_cod_data_source_file Tsai_JPCHAX_1956_1617.cif
_cod_data_source_block Cs3O1
_cod_original_formula_sum 'Cs3 O1'
_cod_database_code 1528149

loop_
_symmetry_equiv_pos_as_xyz
x,y,z
x-y,x,z+1/2
-y,x-y,z
-x,-y,z+1/2
-x+y,-x,z
y,-x+y,z+1/2
-y,-x,-z
x-y,-y,-z+1/2
x,x-y,-z
y,x,-z+1/2
-x+y,y,-z
-x,-x+y,-z+1/2
-x,-y,-z
-x+y,-x,-z-1/2
y,-x+y,-z
x,y,-z-1/2
x-y,x,-z
-y,x-y,-z-1/2
y,x,z
-x+y,y,z-1/2
-x,-x+y,z
-y,-x,z-1/2
x-y,-y,z
x,x-y,z-1/2

loop_
_atom_site_label
_atom_site_type_symbol
_atom_site_fract_x
_atom_site_fract_y
_atom_site_fract_z
_atom_site_occupancy
_atom_site_U_iso_or_equiv
O1 O 0 0 0 1 0.0
Cs1 Cs 0.25 0 0.25 1 0.0
